data_7018616
loop_
_publ_author_name
'Bag, Pradip'
'Dutta, Supriya'
'Biswas, Papu'
'Maji, Swarup Kumar'
'Fl\"orke, Ulrich'
'Nag, Kamalaksha'

_publ_section_title
;
 Fixation of carbon dioxide by macrocyclic lanthanide(iii) complexes under
 neutral conditions producing self-assembled trimeric carbonato-bridged
 compounds with \m(3)-\h(2):\h(2):\h(2) bonding.
;
_journal_issue 12
_journal_name_full 'Dalton transactions (Cambridge, England : 2003)'
_journal_page_first 3414
_journal_page_last 3423
_journal_paper_doi 10.1039/c2dt12221a
_journal_volume 41
_journal_year 2012
_chemical_formula_moiety '(C73 H90 Cl3 N12 O12 Tb3)(Cl O4)4, H2O'
_chemical_formula_sum 'C73 H92 Cl7 N12 O29 Tb3'
_chemical_formula_weight 2326.50
_chemical_name_systematic
;
?
;
_space_group_IT_number 2
_symmetry_cell_setting triclinic
_symmetry_space_group_name_Hall '-P 1'
_symmetry_space_group_name_H-M 'P -1'
_atom_sites_solution_hydrogens mixed
_atom_sites_solution_primary direct
_atom_sites_solution_secondary difmap
_audit_creation_method SHELXL-97
_cell_angle_alpha 69.995(1)
_cell_angle_beta 63.063(1)
_cell_angle_gamma 78.115(1)
_cell_formula_units_Z 2
_cell_length_a 17.1645(10)
_cell_length_b 18.1655(10)
_cell_length_c 18.1841(10)
_cell_measurement_reflns_used 1936
_cell_measurement_temperature 153(2)
_cell_measurement_theta_max 16.08
_cell_measurement_theta_min 2.22
_cell_volume 4740.9(5)
_computing_cell_refinement 'SAINT (Bruker, 2002)'
_computing_data_collection 'SMART (Bruker, 2002)'
_computing_data_reduction SAINT
_computing_molecular_graphics SHELXTL
_computing_publication_material 'SHELXTL and local programs'
_computing_structure_refinement SHELXTL
_computing_structure_solution 'SHELXTL (Sheldrick, 2008)'
_diffrn_ambient_temperature 153(2)
_diffrn_measured_fraction_theta_full 0.933
_diffrn_measured_fraction_theta_max 0.933
_diffrn_measurement_device_type 'Bruker AXS SMART APEX'
_diffrn_measurement_method '\f and \w scans'
_diffrn_radiation_monochromator graphite
_diffrn_radiation_source 'sealed tube'
_diffrn_radiation_type MoK\a
_diffrn_radiation_wavelength 0.71073
_diffrn_reflns_av_R_equivalents 0.1537
_diffrn_reflns_av_sigmaI/netI 0.3803
_diffrn_reflns_limit_h_max 22
_diffrn_reflns_limit_h_min -22
_diffrn_reflns_limit_k_max 23
_diffrn_reflns_limit_k_min -24
_diffrn_reflns_limit_l_max 23
_diffrn_reflns_limit_l_min -23
_diffrn_reflns_number 55351
_diffrn_reflns_theta_full 28.29
_diffrn_reflns_theta_max 28.29
_diffrn_reflns_theta_min 1.50
_exptl_absorpt_coefficient_mu 2.490
_exptl_absorpt_correction_T_max 0.572
_exptl_absorpt_correction_T_min 0.540
_exptl_absorpt_correction_type multi-scan
_exptl_absorpt_process_details 'SADABS (Sheldrick, 2004)'
_exptl_crystal_colour yellow
_exptl_crystal_density_diffrn 1.630
_exptl_crystal_density_method 'not measured'
_exptl_crystal_description prism
_exptl_crystal_F_000 2320
_exptl_crystal_size_max 0.20
_exptl_crystal_size_mid 0.16
_exptl_crystal_size_min 0.08
_refine_diff_density_max 2.371
_refine_diff_density_min -1.264
_refine_diff_density_rms 0.146
_refine_ls_extinction_method none
_refine_ls_goodness_of_fit_ref 0.759
_refine_ls_hydrogen_treatment constr
_refine_ls_matrix_type full
_refine_ls_number_parameters 1088
_refine_ls_number_reflns 21974
_refine_ls_number_restraints 84
_refine_ls_restrained_S_all 0.759
_refine_ls_R_factor_all 0.2214
_refine_ls_R_factor_gt 0.0668
_refine_ls_shift/su_max 0.012
_refine_ls_shift/su_mean 0.002
_refine_ls_structure_factor_coef Fsqd
_refine_ls_weighting_details 'calc w=1/[\s^2^(Fo^2^)+(0.0210P)^2^+0.0000P] where P=(Fo^2^+2Fc^2^)/3'
_refine_ls_weighting_scheme calc
_refine_ls_wR_factor_gt 0.1081
_refine_ls_wR_factor_ref 0.1397
_reflns_number_gt 7042
_reflns_number_total 21974
_reflns_threshold_expression >2sigma(I)
_cod_data_source_file c2dt12221a.txt
_cod_data_source_block 6
_cod_depositor_comments
;
The following automatic conversions were performed:

'_symmetry_cell_setting' value 'Triclinic' changed to 'triclinic'
according to /home/saulius/struct/CIF-dictionaries/cif_core.dic
dictionary named 'cif_core.dic' version 2.4.1 from 2010-06-29.

Automatic conversion script
Id: cif_fix_values 1715 2011-07-08 13:25:40Z adriana 

The following automatic conversions were performed:

'_atom_sites_solution_hydrogens' value 'geom and difmap' was changed
to 'mixed'.

Automatic conversion script
Id: cif_fix_values 6452 2018-10-05 10:23:21Z andrius 
;
_cod_original_sg_symbol_H-M 'P-1 '
_cod_database_code 7018616

loop_
_symmetry_equiv_pos_as_xyz
'x, y, z'
'-x, -y, -z'

loop_
_atom_site_label
_atom_site_type_symbol
_atom_site_fract_x
_atom_site_fract_y
_atom_site_fract_z
_atom_site_U_iso_or_equiv
_atom_site_adp_type
_atom_site_occupancy
_atom_site_symmetry_multiplicity
_atom_site_calc_flag
_atom_site_refinement_flags
Tb1 Tb 0.17027(4) 0.65854(4) 0.04880(4) 0.03091(18) Uani 1 1 d .
Tb2 Tb 0.47081(4) 0.73491(4) -0.06632(4) 0.03523(19) Uani 1 1 d .
Tb3 Tb 0.27051(4) 0.72240(4) 0.23904(4) 0.0390(2) Uani 1 1 d .
Cl1 Cl 0.16835(19) 0.53088(18) 0.18463(19) 0.0398(9) Uani 1 1 d .
Cl2 Cl 0.4815(2) 0.58770(19) -0.0943(2) 0.0465(9) Uani 1 1 d .
Cl3 Cl 0.4062(2) 0.61190(19) 0.2277(2) 0.0559(10) Uani 1 1 d .
O1 O 0.0441(5) 0.6873(5) 0.1484(5) 0.040(2) Uani 1 1 d .
O2 O 0.0798(5) 0.5798(4) 0.0572(5) 0.038(2) Uani 1 1 d .
O3 O 0.4563(5) 0.7647(5) -0.1891(5) 0.037(2) Uani 1 1 d .
O4 O 0.6117(5) 0.7237(5) -0.1548(5) 0.045(2) Uani 1 1 d .
O5 O 0.3749(5) 0.7932(5) 0.2208(5) 0.044(2) Uani 1 1 d .
O6 O 0.2671(7) 0.6822(5) 0.3732(6) 0.070(3) Uani 1 1 d .
O7 O 0.2820(5) 0.5838(4) -0.0433(5) 0.037(2) Uani 1 1 d .
O8 O 0.5147(5) 0.6331(5) 0.0357(5) 0.061(3) Uani 1 1 d .
O9 O 0.1798(5) 0.6136(4) 0.3049(5) 0.043(2) Uani 1 1 d .
O10 O 0.3152(5) 0.7062(4) 0.0001(5) 0.030(2) Uani 1 1 d .
O11 O 0.3594(5) 0.7436(4) 0.0786(5) 0.036(2) Uani 1 1 d .
O12 O 0.2236(5) 0.7077(4) 0.1342(5) 0.037(2) Uani 1 1 d .
N1 N 0.1556(7) 0.7011(6) -0.0901(6) 0.044(3) Uani 1 1 d .
N2 N 0.1401(6) 0.8007(7) 0.0004(6) 0.043(3) Uani 1 1 d .
N3 N -0.0519(7) 0.5965(7) 0.3050(6) 0.045(3) Uani 1 1 d .
H3C H -0.0067 0.5990 0.2552 0.054 Uiso 1 1 calc R
N4 N -0.0143(6) 0.4774(6) 0.2009(6) 0.043(3) Uani 1 1 d .
H4B H 0.0353 0.5010 0.1721 0.052 Uiso 1 1 calc R
N5 N 0.6834(6) 0.6280(6) -0.2544(6) 0.039(3) Uani 1 1 d .
H5A H 0.6341 0.6449 -0.2180 0.047 Uiso 1 1 calc R
N6 N 0.5045(6) 0.6701(6) -0.2912(6) 0.035(3) Uani 1 1 d .
H6B H 0.4989 0.6727 -0.2416 0.042 Uiso 1 1 calc R
N7 N 0.5545(7) 0.8169(6) -0.0456(6) 0.040(3) Uani 1 1 d .
N8 N 0.4110(6) 0.8750(7) -0.1010(7) 0.046(3) Uani 1 1 d .
N9 N 0.1312(7) 0.7697(7) 0.3370(8) 0.060(4) Uani 1 1 d .
N10 N 0.2315(6) 0.8624(6) 0.1871(6) 0.043(3) Uani 1 1 d .
N11 N 0.5194(8) 0.7427(7) 0.2471(7) 0.077(4) Uiso 1 1 d .
H11B H 0.4787 0.7319 0.2363 0.092 Uiso 1 1 calc R
N12 N 0.4137(10) 0.6249(9) 0.4020(9) 0.108(6) Uiso 1 1 d .
H12D H 0.3855 0.6201 0.3739 0.129 Uiso 1 1 calc R
C1 C 0.2231(8) 0.7534(7) -0.1643(8) 0.042(4) Uani 1 1 d .
H1A H 0.2263 0.7501 -0.2188 0.050 Uiso 1 1 calc R
H1B H 0.2811 0.7356 -0.1629 0.050 Uiso 1 1 calc R
C2 C 0.2013(7) 0.8372(7) -0.1610(7) 0.038(3) Uani 1 1 d .
H2A H 0.1419 0.8540 -0.1592 0.046 Uiso 1 1 calc R
H2B H 0.2434 0.8715 -0.2138 0.046 Uiso 1 1 calc R
C3 C 0.2046(8) 0.8463(7) -0.0828(8) 0.045(4) Uani 1 1 d .
H3A H 0.2642 0.8294 -0.0852 0.054 Uiso 1 1 calc R
H3B H 0.1940 0.9026 -0.0850 0.054 Uiso 1 1 calc R
C4 C 0.0714(8) 0.8430(7) 0.0327(8) 0.037(3) Uani 1 1 d .
H4A H 0.0702 0.8960 -0.0009 0.045 Uiso 1 1 calc R
C5 C -0.0047(8) 0.8215(9) 0.1131(9) 0.048(4) Uani 1 1 d .
C6 C -0.0655(10) 0.8774(9) 0.1425(9) 0.060(4) Uani 1 1 d .
H6A H -0.0570 0.9294 0.1053 0.072 Uiso 1 1 calc R
C7 C -0.1397(10) 0.8674(10) 0.2215(11) 0.066(5) Uani 1 1 d .
C8 C -0.1471(9) 0.7916(10) 0.2739(10) 0.076(5) Uani 1 1 d .
H8A H -0.1945 0.7804 0.3292 0.091 Uiso 1 1 calc R
C9 C -0.0879(9) 0.7304(9) 0.2491(10) 0.056(4) Uani 1 1 d .
C10 C -0.0137(8) 0.7437(9) 0.1678(9) 0.039(4) Uani 1 1 d .
C11 C -0.1006(8) 0.6595(8) 0.3113(9) 0.050(4) Uani 1 1 d .
H11A H -0.1505 0.6571 0.3643 0.060 Uiso 1 1 calc R
C12 C -0.2028(11) 0.9392(9) 0.2451(10) 0.139(9) Uani 1 1 d .
H12A H -0.1745 0.9879 0.2058 0.209 Uiso 1 1 calc R
H12B H -0.2167 0.9369 0.3044 0.209 Uiso 1 1 calc R
H12C H -0.2569 0.9379 0.2399 0.209 Uiso 1 1 calc R
C13 C -0.0625(8) 0.5212(8) 0.3704(8) 0.054(4) Uani 1 1 d .
H13A H -0.1038 0.5297 0.4267 0.064 Uiso 1 1 calc R
H13B H -0.0052 0.5026 0.3733 0.064 Uiso 1 1 calc R
C14 C -0.0949(9) 0.4564(8) 0.3586(9) 0.059(4) Uani 1 1 d .
H14A H -0.1112 0.4130 0.4128 0.071 Uiso 1 1 calc R
H14B H -0.1489 0.4768 0.3493 0.071 Uiso 1 1 calc R
C15 C -0.0316(9) 0.4228(8) 0.2854(9) 0.055(4) Uani 1 1 d .
H15A H 0.0244 0.4063 0.2915 0.066 Uiso 1 1 calc R
H15B H -0.0556 0.3755 0.2901 0.066 Uiso 1 1 calc R
C16 C -0.0703(8) 0.4928(7) 0.1659(8) 0.043(4) Uani 1 1 d .
H16A H -0.1226 0.4656 0.1982 0.052 Uiso 1 1 calc R
C17 C -0.0604(7) 0.5443(8) 0.0871(8) 0.036(3) Uani 1 1 d .
C18 C -0.1276(8) 0.5544(7) 0.0618(8) 0.040(4) Uani 1 1 d .
H18A H -0.1779 0.5250 0.0994 0.048 Uiso 1 1 calc R
C19 C -0.1251(8) 0.6044(8) -0.0142(9) 0.047(4) Uani 1 1 d .
C20 C -0.0508(9) 0.6482(7) -0.0667(8) 0.048(4) Uani 1 1 d .
H20A H -0.0480 0.6839 -0.1199 0.058 Uiso 1 1 calc R
C21 C 0.0190(8) 0.6427(8) -0.0458(8) 0.038(3) Uani 1 1 d .
C22 C 0.0164(8) 0.5888(7) 0.0330(8) 0.033(3) Uani 1 1 d .
C23 C 0.0937(9) 0.6891(7) -0.1038(8) 0.043(4) Uani 1 1 d .
H23A H 0.0970 0.7143 -0.1602 0.051 Uiso 1 1 calc R
C24 C -0.1978(7) 0.6119(8) -0.0439(8) 0.062(5) Uani 1 1 d .
H24A H -0.1716 0.6180 -0.1059 0.093 Uiso 1 1 calc R
H24B H -0.2371 0.6579 -0.0318 0.093 Uiso 1 1 calc R
H24C H -0.2310 0.5646 -0.0130 0.093 Uiso 1 1 calc R
C25 C 0.5403(8) 0.5965(7) -0.3127(8) 0.047(4) Uani 1 1 d .
H25A H 0.5214 0.5933 -0.3554 0.057 Uiso 1 1 calc R
H25B H 0.5162 0.5523 -0.2603 0.057 Uiso 1 1 calc R
C26 C 0.6389(8) 0.5880(7) -0.3489(8) 0.046(4) Uani 1 1 d .
H26A H 0.6616 0.6388 -0.3907 0.055 Uiso 1 1 calc R
H26B H 0.6590 0.5487 -0.3814 0.055 Uiso 1 1 calc R
C27 C 0.6818(8) 0.5637(7) -0.2853(8) 0.041(4) Uani 1 1 d .
H27A H 0.6496 0.5207 -0.2352 0.049 Uiso 1 1 calc R
H27B H 0.7426 0.5431 -0.3136 0.049 Uiso 1 1 calc R
C28 C 0.7534(8) 0.6601(7) -0.2785(8) 0.041(4) Uani 1 1 d .
H28A H 0.8048 0.6441 -0.3217 0.049 Uiso 1 1 calc R
C29 C 0.7614(8) 0.7185(7) -0.2459(8) 0.034(3) Uani 1 1 d .
C30 C 0.8419(8) 0.7444(7) -0.2749(8) 0.048(4) Uani 1 1 d .
H30A H 0.8889 0.7257 -0.3192 0.058 Uiso 1 1 calc R
C31 C 0.8607(9) 0.7959(8) -0.2450(9) 0.047(4) Uani 1 1 d .
C32 C 0.7903(8) 0.8198(7) -0.1787(8) 0.043(4) Uani 1 1 d .
H32A H 0.7996 0.8535 -0.1538 0.052 Uiso 1 1 calc R
C33 C 0.7059(8) 0.7958(8) -0.1475(8) 0.041(4) Uani 1 1 d .
C34 C 0.6905(8) 0.7447(7) -0.1804(7) 0.030(3) Uani 1 1 d .
C35 C 0.6363(9) 0.8275(7) -0.0798(8) 0.045(4) Uani 1 1 d .
H35A H 0.6540 0.8595 -0.0589 0.054 Uiso 1 1 calc R
C36 C 0.9530(7) 0.8253(8) -0.2781(9) 0.074(5) Uani 1 1 d .
H36A H 0.9978 0.7896 -0.3077 0.111 Uiso 1 1 calc R
H36B H 0.9623 0.8267 -0.2292 0.111 Uiso 1 1 calc R
H36C H 0.9570 0.8781 -0.3181 0.111 Uiso 1 1 calc R
C37 C 0.5018(8) 0.8621(8) 0.0186(9) 0.055(4) Uani 1 1 d .
H37A H 0.5411 0.8784 0.0359 0.066 Uiso 1 1 calc R
H37B H 0.4587 0.8280 0.0706 0.066 Uiso 1 1 calc R
C38 C 0.4546(9) 0.9336(8) -0.0187(9) 0.069(5) Uani 1 1 d .
H38A H 0.4978 0.9638 -0.0742 0.083 Uiso 1 1 calc R
H38B H 0.4305 0.9671 0.0206 0.083 Uiso 1 1 calc R
C39 C 0.3806(8) 0.9176(7) -0.0341(8) 0.050(4) Uani 1 1 d .
H39A H 0.3379 0.8861 0.0207 0.060 Uiso 1 1 calc R
H39B H 0.3501 0.9682 -0.0524 0.060 Uiso 1 1 calc R
C40 C 0.4014(8) 0.9195(8) -0.1708(9) 0.049(4) Uani 1 1 d .
H40A H 0.3828 0.9728 -0.1727 0.058 Uiso 1 1 calc R
C41 C 0.4155(8) 0.8976(7) -0.2435(8) 0.031(3) Uani 1 1 d .
C42 C 0.3969(8) 0.9550(8) -0.3081(9) 0.054(4) Uani 1 1 d .
H42A H 0.3781 1.0065 -0.3022 0.065 Uiso 1 1 calc R
C43 C 0.4054(8) 0.9389(8) -0.3833(8) 0.040(4) Uani 1 1 d .
C44 C 0.4309(8) 0.8648(8) -0.3874(8) 0.044(4) Uani 1 1 d .
H44A H 0.4368 0.8522 -0.4363 0.052 Uiso 1 1 calc R
C45 C 0.4488(7) 0.8065(7) -0.3244(8) 0.034(3) Uani 1 1 d .
C46 C 0.4423(7) 0.8214(8) -0.2489(8) 0.034(3) Uani 1 1 d .
C47 C 0.4806(7) 0.7313(7) -0.3391(8) 0.038(3) Uani 1 1 d .
H47A H 0.4845 0.7261 -0.3909 0.046 Uiso 1 1 calc R
C48 C 0.3800(8) 1.0029(7) -0.4496(8) 0.062(4) Uani 1 1 d .
H48A H 0.4031 1.0524 -0.4604 0.092 Uiso 1 1 calc R
H48B H 0.3160 1.0093 -0.4279 0.092 Uiso 1 1 calc R
H48C H 0.4044 0.9882 -0.5033 0.092 Uiso 1 1 calc R
C49 C 0.0606(9) 0.7921(10) 0.3068(10) 0.077(5) Uani 1 1 d .
H49A H 0.0032 0.7907 0.3568 0.092 Uiso 1 1 calc R
H49B H 0.0618 0.7537 0.2786 0.092 Uiso 1 1 calc R
C50 C 0.0708(9) 0.8756(9) 0.2423(10) 0.068(5) Uani 1 1 d .
H50A H 0.0218 0.8887 0.2244 0.082 Uiso 1 1 calc R
H50B H 0.0665 0.9140 0.2718 0.082 Uiso 1 1 calc R
C51 C 0.1572(8) 0.8839(8) 0.1621(8) 0.053(4) Uani 1 1 d .
H51A H 0.1599 0.8492 0.1291 0.063 Uiso 1 1 calc R
H51B H 0.1608 0.9387 0.1248 0.063 Uiso 1 1 calc R
C52 C 0.2515(8) 0.9209(8) 0.1985(7) 0.043(4) Uani 1 1 d .
H52A H 0.2199 0.9696 0.1862 0.052 Uiso 1 1 calc R
C53 C 0.3187(8) 0.9206(7) 0.2288(7) 0.035(3) Uani 1 1 d .
C54 C 0.3162(8) 0.9872(7) 0.2535(7) 0.038(3) Uani 1 1 d .
H54A H 0.2737 1.0291 0.2485 0.046 Uiso 1 1 calc R
C55 C 0.3765(9) 0.9929(8) 0.2861(8) 0.043(4) Uani 1 1 d .
C56 C 0.4371(8) 0.9321(8) 0.2865(8) 0.044(4) Uani 1 1 d .
H56A H 0.4808 0.9347 0.3038 0.053 Uiso 1 1 calc R
C57 C 0.4394(8) 0.8663(8) 0.2633(8) 0.045(4) Uani 1 1 d .
C58 C 0.3772(8) 0.8568(8) 0.2378(7) 0.035(3) Uani 1 1 d .
C59 C 0.5080(9) 0.8099(9) 0.2639(9) 0.066(5) Uani 1 1 d .
H59A H 0.5505 0.8211 0.2779 0.080 Uiso 1 1 calc R
C60 C 0.3671(9) 1.0632(7) 0.3146(8) 0.061(4) Uani 1 1 d .
H60A H 0.4018 1.0537 0.3477 0.092 Uiso 1 1 calc R
H60B H 0.3053 1.0734 0.3507 0.092 Uiso 1 1 calc R
H60C H 0.3879 1.1088 0.2641 0.092 Uiso 1 1 calc R
C61 C 0.5942(16) 0.6821(14) 0.2443(16) 0.180(12) Uani 1 1 d U
H61A H 0.6210 0.6700 0.1884 0.217 Uiso 1 1 calc R
H61B H 0.6396 0.7024 0.2504 0.217 Uiso 1 1 calc R
C62 C 0.564(2) 0.6178(18) 0.308(2) 0.253(17) Uani 1 1 d U
H62A H 0.5620 0.5853 0.2750 0.304 Uiso 1 1 calc R
H62B H 0.6176 0.5970 0.3178 0.304 Uiso 1 1 calc R
C63 C 0.5039(17) 0.5831(13) 0.3860(12) 0.177(13) Uani 1 1 d U
H63A H 0.5215 0.5835 0.4308 0.213 Uiso 1 1 calc R
H63B H 0.5014 0.5278 0.3903 0.213 Uiso 1 1 calc R
C64 C 0.3777(13) 0.6660(10) 0.4539(11) 0.114(7) Uani 1 1 d U
H64A H 0.4085 0.6632 0.4871 0.137 Uiso 1 1 calc R
C65 C 0.3032(12) 0.7136(9) 0.4714(9) 0.064(4) Uani 1 1 d U
C66 C 0.2807(11) 0.7592(10) 0.5272(10) 0.087(6) Uani 1 1 d U
H66A H 0.3181 0.7548 0.5544 0.104 Uiso 1 1 calc R
C67 C 0.2072(11) 0.8101(11) 0.5454(10) 0.080(5) Uani 1 1 d U
C68 C 0.1494(10) 0.8162(10) 0.5079(9) 0.093(6) Uani 1 1 d U
H68A H 0.0965 0.8482 0.5218 0.112 Uiso 1 1 calc R
C69 C 0.1730(10) 0.7726(10) 0.4486(9) 0.065(5) Uani 1 1 d U
C70 C 0.2494(11) 0.7223(9) 0.4270(10) 0.061(4) Uani 1 1 d U
C71 C 0.1114(9) 0.7855(10) 0.4086(9) 0.079(5) Uani 1 1 d U
H71A H 0.0539 0.8065 0.4367 0.095 Uiso 1 1 calc R
C72 C 0.1843(9) 0.8639(10) 0.6051(10) 0.119(7) Uani 1 1 d U
H72A H 0.2385 0.8808 0.5982 0.178 Uiso 1 1 calc R
H72B H 0.1523 0.8343 0.6652 0.178 Uiso 1 1 calc R
H72C H 0.1479 0.9100 0.5891 0.178 Uiso 1 1 calc R
C80 C 0.2978(8) 0.7189(6) 0.0707(8) 0.025(3) Uani 1 1 d U
Cl10 Cl -0.3012(3) 0.4126(3) 0.2856(3) 0.0707(13) Uani 1 1 d D
O101 O -0.2895(8) 0.4796(7) 0.2973(10) 0.207(9) Uani 1 1 d D
O102 O -0.3709(6) 0.3761(8) 0.3533(6) 0.197(9) Uani 1 1 d D
O103 O -0.3140(6) 0.4317(6) 0.2111(5) 0.106(4) Uani 1 1 d D
O104 O -0.2247(6) 0.3641(5) 0.2766(6) 0.089(4) Uani 1 1 d D
Cl20 Cl 0.6071(3) 0.7692(3) -0.5756(3) 0.0819(14) Uani 1 1 d D
O201 O 0.6253(10) 0.8319(9) -0.6475(8) 0.257(12) Uani 1 1 d D
O202 O 0.5201(6) 0.7535(8) -0.5369(6) 0.146(6) Uani 1 1 d D
O203 O 0.6345(6) 0.7814(7) -0.5193(6) 0.118(5) Uani 1 1 d D
O204 O 0.6557(10) 0.7007(8) -0.5979(12) 0.256(11) Uani 1 1 d D
Cl30 Cl 0.9420(3) 0.6354(3) -0.4900(3) 0.0699(13) Uani 1 1 d D
O301 O 0.8934(8) 0.6899(6) -0.5319(8) 0.162(6) Uani 1 1 d D
O302 O 1.0198(6) 0.6093(6) -0.5524(7) 0.149(6) Uani 1 1 d D
O303 O 0.8923(5) 0.5699(5) -0.4309(6) 0.093(4) Uani 1 1 d D
O304 O 0.9657(6) 0.6725(6) -0.4462(6) 0.091(4) Uani 1 1 d D
Cl40 Cl 0.2228(5) 1.1087(5) -0.0304(5) 0.228(4) Uiso 1 1 d D
O401 O 0.2432(13) 1.0691(11) 0.0523(10) 0.299(11) Uiso 1 1 d D
O402 O 0.1822(14) 1.0410(11) -0.0390(13) 0.362(13) Uiso 1 1 d D
O403 O 0.3066(12) 1.1384(13) -0.1126(11) 0.395(15) Uiso 1 1 d D
O404 O 0.1484(16) 1.1780(13) -0.0123(17) 0.67(3) Uiso 1 1 d D
WA1 O 0.0701(11) 1.0801(8) 0.1089(12) 0.222(8) Uani 1 1 d .

loop_
_atom_site_aniso_label
_atom_site_aniso_U_11
_atom_site_aniso_U_22
_atom_site_aniso_U_33
_atom_site_aniso_U_23
_atom_site_aniso_U_13
_atom_site_aniso_U_12
Tb1 0.0254(4) 0.0387(4) 0.0324(4) -0.0136(3) -0.0119(3) -0.0036(3)
Tb2 0.0258(4) 0.0513(5) 0.0369(4) -0.0251(4) -0.0108(3) -0.0029(3)
Tb3 0.0432(4) 0.0480(5) 0.0340(4) -0.0188(4) -0.0191(4) 0.0001(4)
Cl1 0.038(2) 0.045(2) 0.040(2) -0.0074(17) -0.0211(17) -0.0061(17)
Cl2 0.034(2) 0.058(3) 0.051(2) -0.0212(19) -0.0175(18) -0.0008(18)
Cl3 0.071(3) 0.048(2) 0.060(3) -0.019(2) -0.037(2) 0.004(2)
O1 0.049(6) 0.033(6) 0.051(6) -0.018(5) -0.034(5) 0.014(5)
O2 0.028(5) 0.049(6) 0.031(5) -0.010(4) -0.013(4) 0.007(4)
O3 0.032(5) 0.048(6) 0.036(6) -0.021(5) -0.018(5) 0.013(5)
O4 0.030(5) 0.074(7) 0.048(6) -0.036(5) -0.013(5) -0.013(5)
O5 0.042(6) 0.039(6) 0.062(7) -0.029(5) -0.030(5) 0.020(5)
O6 0.115(9) 0.051(7) 0.058(7) -0.018(6) -0.047(7) 0.000(6)
O7 0.033(5) 0.044(6) 0.044(6) -0.027(5) -0.015(4) -0.001(4)
O8 0.045(6) 0.089(8) 0.061(7) -0.047(6) -0.026(5) 0.025(5)
O9 0.052(6) 0.043(6) 0.029(5) -0.005(4) -0.020(5) 0.006(5)
O10 0.039(5) 0.036(5) 0.027(5) -0.017(4) -0.018(4) -0.002(4)
O11 0.027(5) 0.059(6) 0.045(5) -0.031(5) -0.028(4) 0.008(4)
O12 0.025(5) 0.052(6) 0.033(5) -0.022(5) -0.005(4) -0.003(4)
N1 0.043(7) 0.057(9) 0.041(8) -0.019(6) -0.021(6) -0.008(6)
N2 0.024(6) 0.083(10) 0.031(7) -0.029(7) -0.008(6) -0.006(6)
N3 0.042(7) 0.055(9) 0.028(7) -0.007(7) -0.009(6) -0.003(7)
N4 0.031(7) 0.053(8) 0.034(7) 0.002(6) -0.009(6) -0.015(6)
N5 0.036(7) 0.046(8) 0.047(7) -0.024(6) -0.023(6) 0.005(6)
N6 0.041(7) 0.046(8) 0.033(7) -0.030(6) -0.016(6) 0.003(6)
N7 0.037(7) 0.054(8) 0.034(7) -0.025(6) -0.011(6) 0.000(6)
N8 0.032(7) 0.067(9) 0.039(7) -0.039(7) 0.005(6) -0.013(6)
N9 0.043(8) 0.086(10) 0.070(10) -0.035(8) -0.027(7) -0.012(7)
N10 0.030(7) 0.074(9) 0.035(7) -0.024(7) -0.014(6) -0.006(6)
C1 0.043(9) 0.051(10) 0.037(9) -0.001(8) -0.021(7) -0.026(8)
C2 0.037(8) 0.054(10) 0.017(7) 0.006(7) -0.012(6) -0.015(7)
C3 0.048(9) 0.037(9) 0.058(10) -0.012(8) -0.029(8) -0.006(7)
C4 0.048(9) 0.038(9) 0.042(9) -0.005(7) -0.036(8) -0.006(8)
C5 0.025(8) 0.063(12) 0.046(10) -0.028(9) -0.006(8) 0.016(8)
C6 0.060(11) 0.064(12) 0.052(11) -0.006(9) -0.030(9) 0.004(9)
C7 0.048(11) 0.071(13) 0.079(14) -0.029(11) -0.027(10) 0.012(10)
C8 0.043(10) 0.085(14) 0.059(12) 0.012(11) -0.017(9) 0.011(10)
C9 0.036(9) 0.050(11) 0.071(12) -0.017(10) -0.025(9) 0.030(8)
C10 0.021(8) 0.058(11) 0.041(9) -0.006(8) -0.022(8) -0.003(8)
C11 0.034(9) 0.045(11) 0.053(10) -0.007(9) -0.015(8) 0.011(8)
C12 0.129(17) 0.086(15) 0.112(16) -0.041(13) 0.005(13) 0.067(13)
C13 0.056(10) 0.058(11) 0.026(8) -0.012(8) -0.001(8) -0.003(8)
C14 0.080(12) 0.043(10) 0.066(12) 0.016(9) -0.052(10) -0.028(9)
C15 0.067(11) 0.049(11) 0.055(11) -0.009(9) -0.032(9) -0.009(9)
C16 0.033(8) 0.039(9) 0.057(10) -0.003(8) -0.020(8) -0.016(7)
C17 0.019(7) 0.053(10) 0.035(9) -0.015(7) -0.009(7) -0.001(7)
C18 0.032(8) 0.022(8) 0.065(11) 0.001(7) -0.028(8) -0.003(6)
C19 0.039(9) 0.040(10) 0.067(11) 0.000(8) -0.034(9) -0.010(8)
C20 0.077(11) 0.042(10) 0.040(9) -0.005(7) -0.041(9) 0.000(9)
C21 0.036(8) 0.048(10) 0.041(9) -0.016(8) -0.022(7) -0.002(7)
C22 0.040(9) 0.028(8) 0.038(9) -0.017(7) -0.019(7) 0.006(7)
C23 0.061(10) 0.039(9) 0.025(8) -0.005(7) -0.022(8) 0.005(8)
C24 0.037(9) 0.083(12) 0.066(11) 0.010(9) -0.036(8) -0.023(8)
C25 0.039(9) 0.059(11) 0.061(10) -0.035(8) -0.025(8) 0.003(8)
C26 0.048(9) 0.054(10) 0.054(10) -0.039(8) -0.021(8) 0.000(8)
C27 0.042(9) 0.038(9) 0.053(9) -0.034(8) -0.017(7) 0.008(7)
C28 0.021(8) 0.059(11) 0.038(9) -0.021(8) -0.007(7) 0.007(7)
C29 0.033(8) 0.041(9) 0.035(8) -0.011(7) -0.015(7) -0.012(7)
C30 0.032(9) 0.050(10) 0.054(10) -0.017(8) -0.010(8) -0.004(7)
C31 0.040(9) 0.040(10) 0.057(11) -0.023(8) -0.013(8) 0.007(8)
C32 0.042(9) 0.057(10) 0.037(9) -0.005(8) -0.026(8) -0.010(8)
C33 0.032(8) 0.063(11) 0.025(8) -0.015(7) -0.001(7) -0.016(8)
C34 0.026(8) 0.034(9) 0.024(8) 0.001(6) -0.014(6) 0.001(7)
C35 0.047(9) 0.062(11) 0.033(9) -0.008(8) -0.017(8) -0.024(8)
C36 0.015(8) 0.080(12) 0.117(14) -0.034(11) -0.006(9) -0.025(8)
C37 0.035(9) 0.076(12) 0.072(11) -0.058(10) -0.004(8) -0.021(8)
C38 0.055(11) 0.071(12) 0.081(12) -0.064(11) 0.013(9) -0.024(9)
C39 0.045(9) 0.059(10) 0.048(10) -0.035(8) -0.006(8) -0.003(8)
C40 0.025(8) 0.034(10) 0.065(11) -0.024(9) 0.007(8) -0.003(7)
C41 0.030(8) 0.019(8) 0.041(9) -0.009(7) -0.009(7) -0.005(6)
C42 0.031(8) 0.064(12) 0.057(11) -0.032(9) -0.003(8) 0.006(8)
C43 0.032(8) 0.028(9) 0.041(9) -0.005(7) -0.005(7) 0.002(7)
C44 0.038(9) 0.041(10) 0.034(9) 0.006(8) -0.012(7) 0.000(7)
C45 0.019(7) 0.033(9) 0.049(9) -0.022(8) -0.010(7) 0.007(6)
C46 0.018(7) 0.037(9) 0.043(9) -0.007(8) -0.010(7) -0.005(6)
C47 0.035(8) 0.041(10) 0.044(9) -0.005(8) -0.027(7) -0.005(7)
C48 0.047(9) 0.064(11) 0.047(10) 0.003(9) -0.014(8) 0.006(8)
C49 0.037(10) 0.122(17) 0.089(14) -0.074(13) -0.011(10) -0.001(11)
C50 0.056(11) 0.098(14) 0.085(13) -0.047(11) -0.055(11) 0.025(10)
C51 0.050(10) 0.071(12) 0.047(10) -0.027(9) -0.016(8) -0.014(9)
C52 0.042(9) 0.057(11) 0.038(9) -0.020(8) -0.025(7) 0.016(8)
C53 0.026(8) 0.044(9) 0.030(8) -0.011(7) -0.008(6) -0.002(7)
C54 0.050(9) 0.038(9) 0.028(8) -0.013(7) -0.018(7) 0.003(7)
C55 0.049(10) 0.043(10) 0.037(9) -0.016(8) -0.014(8) -0.006(8)
C56 0.032(8) 0.058(11) 0.048(9) -0.033(8) -0.013(7) 0.003(8)
C57 0.035(9) 0.049(10) 0.061(10) -0.032(8) -0.028(8) 0.028(7)
C58 0.027(8) 0.059(10) 0.026(8) -0.021(7) -0.016(7) 0.007(7)
C59 0.055(11) 0.083(13) 0.092(13) -0.045(11) -0.046(10) 0.005(10)
C60 0.088(12) 0.043(10) 0.070(11) -0.018(9) -0.039(10) -0.021(9)
C61 0.17(2) 0.22(3) 0.24(3) -0.12(2) -0.18(2) 0.12(2)
C62 0.21(3) 0.22(3) 0.32(3) -0.06(3) -0.16(3) 0.11(2)
C63 0.29(3) 0.16(2) 0.106(18) -0.093(17) -0.14(2) 0.18(2)
C64 0.152(18) 0.102(15) 0.073(13) 0.002(11) -0.080(13) 0.057(13)
C65 0.104(13) 0.071(11) 0.041(9) -0.020(8) -0.041(9) -0.020(10)
C66 0.095(13) 0.118(15) 0.053(11) -0.016(10) -0.024(11) -0.046(12)
C67 0.066(12) 0.133(15) 0.057(10) -0.057(10) -0.002(9) -0.041(11)
C68 0.081(12) 0.150(15) 0.057(11) -0.071(10) 0.015(9) -0.059(11)
C69 0.054(10) 0.102(13) 0.042(9) -0.020(9) -0.006(8) -0.048(9)
C70 0.078(12) 0.056(11) 0.052(10) -0.015(9) -0.024(9) -0.018(9)
C71 0.042(10) 0.143(15) 0.054(11) -0.056(11) 0.010(9) -0.031(10)
C72 0.051(11) 0.24(2) 0.119(15) -0.138(15) -0.003(10) -0.035(12)
C80 0.038(8) 0.012(7) 0.030(8) -0.002(6) -0.022(7) 0.002(6)
Cl10 0.046(3) 0.111(4) 0.066(3) -0.046(3) -0.010(2) -0.021(3)
O101 0.151(14) 0.204(16) 0.43(3) -0.259(18) -0.176(16) 0.092(12)
O102 0.054(8) 0.40(2) 0.065(9) 0.089(11) -0.034(7) -0.112(11)
O103 0.102(10) 0.160(12) 0.052(8) -0.030(8) -0.029(7) -0.009(8)
O104 0.057(8) 0.104(10) 0.101(9) -0.048(8) -0.018(7) 0.001(7)
Cl20 0.086(4) 0.110(4) 0.058(3) -0.027(3) -0.026(3) -0.027(3)
O201 0.29(2) 0.34(3) 0.179(16) 0.121(17) -0.196(17) -0.19(2)
O202 0.064(8) 0.33(2) 0.092(10) -0.110(11) -0.005(7) -0.082(11)
O203 0.107(10) 0.203(14) 0.088(9) -0.044(9) -0.060(8) -0.051(9)
O204 0.28(2) 0.23(2) 0.44(3) -0.25(2) -0.24(2) 0.096(17)
Cl30 0.074(3) 0.080(4) 0.045(3) -0.029(3) -0.011(2) 0.003(3)
O301 0.218(16) 0.149(13) 0.163(14) -0.009(10) -0.164(13) 0.042(12)
O302 0.131(11) 0.146(12) 0.108(11) -0.092(10) 0.063(9) -0.057(10)
O303 0.050(7) 0.112(10) 0.076(8) -0.027(8) 0.013(6) -0.020(7)
O304 0.094(9) 0.136(10) 0.070(8) -0.066(8) -0.031(7) -0.005(8)
WA1 0.29(2) 0.106(12) 0.35(2) -0.074(14) -0.22(2) 0.047(13)

loop_
_atom_type_symbol
_atom_type_description
_atom_type_scat_dispersion_real
_atom_type_scat_dispersion_imag
_atom_type_scat_source
C C 0.0033 0.0016 'International Tables Vol C Tables 4.2.6.8 and 6.1.1.4'
H H 0.0000 0.0000 'International Tables Vol C Tables 4.2.6.8 and 6.1.1.4'
N N 0.0061 0.0033 'International Tables Vol C Tables 4.2.6.8 and 6.1.1.4'
O O 0.0106 0.0060 'International Tables Vol C Tables 4.2.6.8 and 6.1.1.4'
Cl Cl 0.1484 0.1585 'International Tables Vol C Tables 4.2.6.8 and 6.1.1.4'
Tb Tb -0.1723 4.1537 'International Tables Vol C Tables 4.2.6.8 and 6.1.1.4'

loop_
_geom_angle_atom_site_label_1
_geom_angle_atom_site_label_2
_geom_angle_atom_site_label_3
_geom_angle
O1 Tb1 O2 77.4(3)
O1 Tb1 O7 159.1(3)
O2 Tb1 O7 83.3(2)
O1 Tb1 N2 73.4(3)
O2 Tb1 N2 117.6(3)
O7 Tb1 N2 123.7(3)
O1 Tb1 O10 128.2(3)
O2 Tb1 O10 154.0(2)
O7 Tb1 O10 70.7(2)
N2 Tb1 O10 79.3(3)
O1 Tb1 N1 108.0(3)
O2 Tb1 N1 71.6(3)
O7 Tb1 N1 72.7(3)
N2 Tb1 N1 67.3(3)
O10 Tb1 N1 100.3(3)
O1 Tb1 O12 79.3(3)
O2 Tb1 O12 145.5(3)
O7 Tb1 O12 113.9(2)
N2 Tb1 O12 78.8(3)
O10 Tb1 O12 52.4(2)
N1 Tb1 O12 140.6(3)
O1 Tb1 Cl1 81.3(2)
O2 Tb1 Cl1 76.6(2)
O7 Tb1 Cl1 86.60(19)
N2 Tb1 Cl1 146.4(2)
O10 Tb1 Cl1 100.54(18)
N1 Tb1 Cl1 143.6(2)
O12 Tb1 Cl1 75.08(18)
O1 Tb1 C80 104.1(3)
O2 Tb1 C80 163.5(3)
O7 Tb1 C80 92.2(3)
N2 Tb1 C80 78.1(3)
O10 Tb1 C80 26.2(3)
N1 Tb1 C80 122.3(3)
O12 Tb1 C80 26.2(3)
Cl1 Tb1 C80 87.3(2)
O3 Tb2 O4 81.3(3)
O3 Tb2 O8 144.7(3)
O4 Tb2 O8 83.2(3)
O3 Tb2 O10 83.7(3)
O4 Tb2 O10 154.6(2)
O8 Tb2 O10 97.7(3)
O3 Tb2 N7 121.2(3)
O4 Tb2 N7 71.5(3)
O8 Tb2 N7 82.8(3)
O10 Tb2 N7 133.9(3)
O3 Tb2 O11 129.6(2)
O4 Tb2 O11 148.2(2)
O8 Tb2 O11 74.2(2)
O10 Tb2 O11 53.2(2)
N7 Tb2 O11 83.6(3)
O3 Tb2 N8 70.8(3)
O4 Tb2 N8 110.6(3)
O8 Tb2 N8 144.5(3)
O10 Tb2 N8 83.3(3)
N7 Tb2 N8 71.9(3)
O11 Tb2 N8 78.5(3)
O3 Tb2 Cl2 75.2(2)
O4 Tb2 Cl2 78.3(2)
O8 Tb2 Cl2 70.7(2)
O10 Tb2 Cl2 78.11(17)
N7 Tb2 Cl2 141.8(2)
O11 Tb2 Cl2 113.56(19)
N8 Tb2 Cl2 142.7(2)
O3 Tb2 C80 107.2(3)
O4 Tb2 C80 167.9(3)
O8 Tb2 C80 85.0(3)
O10 Tb2 C80 26.1(2)
N7 Tb2 C80 109.7(3)
O11 Tb2 C80 27.1(2)
N8 Tb2 C80 80.7(3)
Cl2 Tb2 C80 95.2(2)
O5 Tb3 O6 78.7(3)
O5 Tb3 O9 155.5(3)
O6 Tb3 O9 79.3(3)
O5 Tb3 N9 106.8(3)
O6 Tb3 N9 71.2(4)
O9 Tb3 N9 75.6(3)
O5 Tb3 N10 71.3(3)
O6 Tb3 N10 115.6(3)
O9 Tb3 N10 128.7(3)
N9 Tb3 N10 65.5(4)
O5 Tb3 O12 131.3(3)
O6 Tb3 O12 149.6(3)
O9 Tb3 O12 70.3(2)
N9 Tb3 O12 99.6(3)
N10 Tb3 O12 84.1(3)
O5 Tb3 O11 81.8(3)
O6 Tb3 O11 148.5(3)
O9 Tb3 O11 112.9(2)
N9 Tb3 O11 138.8(3)
N10 Tb3 O11 80.5(3)
O12 Tb3 O11 52.4(2)
O5 Tb3 Cl3 79.1(2)
O6 Tb3 Cl3 76.4(3)
O9 Tb3 Cl3 85.45(19)
N9 Tb3 Cl3 144.8(3)
N10 Tb3 Cl3 144.4(2)
O12 Tb3 Cl3 101.49(19)
O11 Tb3 Cl3 75.84(17)
O5 Tb3 C80 108.0(3)
O6 Tb3 C80 160.4(3)
O9 Tb3 C80 89.8(3)
N9 Tb3 C80 122.0(4)
N10 Tb3 C80 83.9(3)
O12 Tb3 C80 25.8(3)
O11 Tb3 C80 26.8(3)
Cl3 Tb3 C80 86.7(2)
C10 O1 Tb1 143.7(9)
C22 O2 Tb1 136.0(8)
C46 O3 Tb2 144.5(8)
C34 O4 Tb2 145.4(8)
C58 O5 Tb3 136.5(8)
C70 O6 Tb3 130.1(9)
C80 O10 Tb2 95.2(7)
C80 O10 Tb1 94.8(7)
Tb2 O10 Tb1 168.3(3)
C80 O11 Tb2 92.9(7)
C80 O11 Tb3 92.3(7)
Tb2 O11 Tb3 165.0(3)
C80 O12 Tb3 95.7(7)
C80 O12 Tb1 90.0(7)
Tb3 O12 Tb1 166.3(3)
C23 N1 C1 115.8(11)
C23 N1 Tb1 127.8(9)
C1 N1 Tb1 116.1(7)
C4 N2 C3 112.1(11)
C4 N2 Tb1 129.3(9)
C3 N2 Tb1 118.3(8)
C11 N3 C13 127.6(12)
C16 N4 C15 122.1(11)
C28 N5 C27 122.4(11)
C47 N6 C25 124.8(11)
C35 N7 C37 112.6(10)
C35 N7 Tb2 131.3(9)
C37 N7 Tb2 116.0(7)
C40 N8 C39 111.9(12)
C40 N8 Tb2 130.0(9)
C39 N8 Tb2 118.1(8)
C71 N9 C49 114.1(13)
C71 N9 Tb3 129.9(10)
C49 N9 Tb3 115.6(8)
C52 N10 C51 111.5(11)
C52 N10 Tb3 127.8(9)
C51 N10 Tb3 118.1(8)
C59 N11 C61 127.4(16)
C64 N12 C63 122.7(18)
N1 C1 C2 110.9(10)
C1 C2 C3 111.2(10)
N2 C3 C2 113.9(9)
N2 C4 C5 129.1(13)
C6 C5 C10 117.7(13)
C6 C5 C4 120.3(15)
C10 C5 C4 121.6(12)
C5 C6 C7 127.6(15)
C8 C7 C6 113.7(15)
C8 C7 C12 125.6(16)
C6 C7 C12 120.6(15)
C7 C8 C9 122.6(15)
C11 C9 C8 115.2(15)
C11 C9 C10 123.0(13)
C8 C9 C10 121.4(15)
O1 C10 C5 122.4(12)
O1 C10 C9 120.6(13)
C5 C10 C9 116.9(13)
N3 C11 C9 126.4(14)
N3 C13 C14 116.9(11)
C15 C14 C13 116.2(11)
N4 C15 C14 113.7(11)
N4 C16 C17 126.3(12)
C16 C17 C18 118.1(12)
C16 C17 C22 121.4(11)
C18 C17 C22 120.4(12)
C19 C18 C17 123.0(12)
C18 C19 C20 116.5(12)
C18 C19 C24 122.7(12)
C20 C19 C24 120.8(12)
C21 C20 C19 124.3(12)
C20 C21 C22 118.5(12)
C20 C21 C23 120.9(12)
C22 C21 C23 120.6(11)
O2 C22 C21 122.3(12)
O2 C22 C17 120.5(11)
C21 C22 C17 117.2(12)
N1 C23 C21 129.2(12)
N6 C25 C26 113.0(10)
C25 C26 C27 117.8(11)
N5 C27 C26 113.7(10)
N5 C28 C29 125.5(12)
C30 C29 C34 119.1(12)
C30 C29 C28 118.7(12)
C34 C29 C28 122.0(11)
C29 C30 C31 125.2(13)
C30 C31 C32 115.1(13)
C30 C31 C36 125.0(12)
C32 C31 C36 119.9(12)
C31 C32 C33 122.0(13)
C34 C33 C32 120.5(12)
C34 C33 C35 122.6(11)
C32 C33 C35 116.9(12)
O4 C34 C33 121.8(11)
O4 C34 C29 120.0(11)
C33 C34 C29 118.1(11)
N7 C35 C33 127.3(12)
N7 C37 C38 110.9(11)
C37 C38 C39 115.6(11)
N8 C39 C38 113.3(10)
N8 C40 C41 127.8(13)
C46 C41 C42 121.0(13)
C46 C41 C40 122.0(13)
C42 C41 C40 116.9(12)
C41 C42 C43 121.9(13)
C44 C43 C42 116.4(13)
C44 C43 C48 123.9(13)
C42 C43 C48 119.6(12)
C43 C44 C45 123.2(13)
C44 C45 C47 117.6(12)
C44 C45 C46 121.6(12)
C47 C45 C46 120.7(12)
O3 C46 C41 123.8(12)
O3 C46 C45 120.2(12)
C41 C46 C45 115.9(12)
N6 C47 C45 128.1(12)
N9 C49 C50 111.4(12)
C51 C50 C49 113.5(12)
N10 C51 C50 110.0(10)
N10 C52 C53 127.0(12)
C58 C53 C54 121.5(12)
C58 C53 C52 122.2(12)
C54 C53 C52 116.2(12)
C53 C54 C55 121.4(12)
C56 C55 C54 114.6(12)
C56 C55 C60 127.1(13)
C54 C55 C60 118.3(12)
C55 C56 C57 124.1(13)
C56 C57 C59 117.4(13)
C56 C57 C58 122.0(12)
C59 C57 C58 120.6(13)
O5 C58 C53 121.2(11)
O5 C58 C57 123.0(12)
C53 C58 C57 115.8(12)
N11 C59 C57 126.2(14)
C62 C61 N11 109(3)
C63 C62 C61 150(4)
C62 C63 N12 111(2)
N12 C64 C65 132.3(19)
C64 C65 C66 121.5(17)
C64 C65 C70 119.8(16)
C66 C65 C70 118.6(17)
C67 C66 C65 124.0(17)
C66 C67 C68 119.2(16)
C66 C67 C72 123.7(16)
C68 C67 C72 117.1(16)
C67 C68 C69 117.5(17)
C70 C69 C68 123.9(16)
C70 C69 C71 121.9(15)
C68 C69 C71 114.2(17)
O6 C70 C69 121.4(15)
O6 C70 C65 121.9(16)
C69 C70 C65 116.6(15)
N9 C71 C69 124.0(14)
O12 C80 O10 122.8(11)
O12 C80 O11 118.6(11)
O10 C80 O11 118.6(11)
O12 C80 Tb1 63.8(6)
O10 C80 Tb1 59.0(6)
O11 C80 Tb1 176.7(8)
O12 C80 Tb2 175.9(8)
O10 C80 Tb2 58.6(6)
O11 C80 Tb2 60.0(6)
Tb1 C80 Tb2 117.4(4)
O12 C80 Tb3 58.5(6)
O10 C80 Tb3 170.7(8)
O11 C80 Tb3 60.8(6)
Tb1 C80 Tb3 121.1(4)
Tb2 C80 Tb3 119.4(4)
O102 Cl10 O101 110.7(7)
O102 Cl10 O103 109.5(6)
O101 Cl10 O103 109.5(7)
O102 Cl10 O104 110.6(7)
O101 Cl10 O104 107.3(6)
O103 Cl10 O104 109.3(6)
O201 Cl20 O202 111.7(8)
O201 Cl20 O203 109.9(7)
O202 Cl20 O203 112.4(6)
O201 Cl20 O204 110.0(8)
O202 Cl20 O204 106.7(7)
O203 Cl20 O204 106.0(7)
O301 Cl30 O303 110.3(7)
O301 Cl30 O304 109.2(6)
O303 Cl30 O304 110.2(6)
O301 Cl30 O302 109.2(7)
O303 Cl30 O302 109.2(6)
O304 Cl30 O302 108.7(6)
O403 Cl40 O401 111.8(9)
O403 Cl40 O404 111.8(9)
O401 Cl40 O404 109.0(9)
O403 Cl40 O402 111.1(9)
O401 Cl40 O402 105.2(8)
O404 Cl40 O402 107.7(9)

loop_
_geom_bond_atom_site_label_1
_geom_bond_atom_site_label_2
_geom_bond_distance
Tb1 O1 2.208(8)
Tb1 O2 2.243(8)
Tb1 O7 2.429(7)
Tb1 N2 2.453(11)
Tb1 O10 2.468(7)
Tb1 N1 2.491(10)
Tb1 O12 2.573(7)
Tb1 Cl1 2.742(3)
Tb1 C80 2.869(12)
Tb2 O3 2.228(8)
Tb2 O4 2.230(8)
Tb2 O8 2.403(8)
Tb2 O10 2.466(7)
Tb2 N7 2.486(10)
Tb2 O11 2.495(7)
Tb2 N8 2.518(11)
Tb2 Cl2 2.844(3)
Tb2 C80 2.876(12)
Tb3 O5 2.257(8)
Tb3 O6 2.270(9)
Tb3 O9 2.392(8)
Tb3 N9 2.443(11)
Tb3 N10 2.458(11)
Tb3 O12 2.486(7)
Tb3 O11 2.535(7)
Tb3 Cl3 2.723(3)
Tb3 C80 2.901(12)
O1 C10 1.292(13)
O2 C22 1.310(12)
O3 C46 1.291(12)
O4 C34 1.309(12)
O5 C58 1.307(13)
O6 C70 1.308(15)
O10 C80 1.272(12)
O11 C80 1.311(12)
O12 C80 1.268(12)
N1 C23 1.269(13)
N1 C1 1.492(13)
N2 C4 1.278(13)
N2 C3 1.484(13)
N3 C11 1.277(13)
N3 C13 1.454(13)
N4 C16 1.316(13)
N4 C15 1.448(13)
N5 C28 1.270(13)
N5 C27 1.467(12)
N6 C47 1.279(13)
N6 C25 1.456(13)
N7 C35 1.279(13)
N7 C37 1.499(13)
N8 C40 1.314(14)
N8 C39 1.501(13)
N9 C71 1.308(15)
N9 C49 1.477(15)
N10 C52 1.286(14)
N10 C51 1.479(13)
N11 C59 1.314(15)
N11 C61 1.50(2)
N12 C64 1.264(19)
N12 C63 1.52(2)
C1 C2 1.507(14)
C2 C3 1.515(14)
C4 C5 1.444(16)
C5 C6 1.354(16)
C5 C10 1.414(16)
C6 C7 1.408(17)
C7 C8 1.373(18)
C7 C12 1.562(17)
C8 C9 1.391(17)
C9 C11 1.371(16)
C9 C10 1.428(17)
C13 C14 1.516(15)
C14 C15 1.515(16)
C16 C17 1.372(15)
C17 C18 1.384(14)
C17 C22 1.441(15)
C18 C19 1.357(15)
C19 C20 1.403(16)
C19 C24 1.534(14)
C20 C21 1.388(14)
C21 C22 1.418(15)
C21 C23 1.441(15)
C25 C26 1.508(14)
C26 C27 1.537(14)
C28 C29 1.435(15)
C29 C30 1.358(14)
C29 C34 1.401(15)
C30 C31 1.381(15)
C31 C32 1.387(15)
C31 C36 1.556(15)
C32 C33 1.399(14)
C33 C34 1.384(15)
C33 C35 1.463(15)
C37 C38 1.505(16)
C38 C39 1.518(15)
C40 C41 1.413(16)
C41 C46 1.388(15)
C41 C42 1.391(15)
C42 C43 1.432(16)
C43 C44 1.343(15)
C43 C48 1.518(15)
C44 C45 1.374(15)
C45 C47 1.431(15)
C45 C46 1.439(15)
C49 C50 1.553(17)
C50 C51 1.526(16)
C52 C53 1.486(15)
C53 C58 1.383(15)
C53 C54 1.415(14)
C54 C55 1.441(15)
C55 C56 1.352(15)
C55 C60 1.488(14)
C56 C57 1.386(15)
C57 C59 1.394(15)
C57 C58 1.402(15)
C61 C62 1.33(3)
C62 C63 1.34(3)
C64 C65 1.359(19)
C65 C66 1.398(18)
C65 C70 1.434(18)
C66 C67 1.38(2)
C67 C68 1.407(19)
C67 C72 1.570(18)
C68 C69 1.417(18)
C69 C70 1.413(19)
C69 C71 1.475(18)
Cl10 O102 1.349(8)
Cl10 O101 1.373(9)
Cl10 O103 1.386(8)
Cl10 O104 1.399(8)
Cl20 O201 1.365(10)
Cl20 O202 1.375(8)
Cl20 O203 1.398(8)
Cl20 O204 1.421(10)
Cl30 O301 1.407(8)
Cl30 O303 1.418(8)
Cl30 O304 1.423(8)
Cl30 O302 1.424(8)
Cl40 O403 1.555(15)
Cl40 O401 1.593(14)
Cl40 O404 1.601(16)
Cl40 O402 1.614(15)

loop_
_geom_torsion_atom_site_label_1
_geom_torsion_atom_site_label_2
_geom_torsion_atom_site_label_3
_geom_torsion_atom_site_label_4
_geom_torsion
O2 Tb1 O1 C10 -120.4(13)
O7 Tb1 O1 C10 -143.3(11)
N2 Tb1 O1 C10 3.8(12)
O10 Tb1 O1 C10 64.9(13)
N1 Tb1 O1 C10 -54.8(13)
O12 Tb1 O1 C10 85.1(13)
Cl1 Tb1 O1 C10 161.5(13)
C80 Tb1 O1 C10 76.5(13)
O1 Tb1 O2 C22 73.4(10)
O7 Tb1 O2 C22 -114.7(10)
N2 Tb1 O2 C22 10.0(11)
O10 Tb1 O2 C22 -116.2(11)
N1 Tb1 O2 C22 -40.7(10)
O12 Tb1 O2 C22 121.9(10)
Cl1 Tb1 O2 C22 157.2(11)
C80 Tb1 O2 C22 170.4(12)
O4 Tb2 O3 C46 -103.4(13)
O8 Tb2 O3 C46 -168.4(11)
O10 Tb2 O3 C46 97.2(13)
N7 Tb2 O3 C46 -41.4(14)
O11 Tb2 O3 C46 68.0(14)
N8 Tb2 O3 C46 12.1(12)
Cl2 Tb2 O3 C46 176.5(13)
C80 Tb2 O3 C46 85.5(13)
O3 Tb2 O4 C34 128.4(14)
O8 Tb2 O4 C34 -83.5(14)
O10 Tb2 O4 C34 -177.2(11)
N7 Tb2 O4 C34 1.2(13)
O11 Tb2 O4 C34 -38.9(16)
N8 Tb2 O4 C34 62.8(14)
Cl2 Tb2 O4 C34 -155.1(14)
C80 Tb2 O4 C34 -96.4(19)
O6 Tb3 O5 C58 -78.9(11)
O9 Tb3 O5 C58 -105.0(12)
N9 Tb3 O5 C58 -12.7(12)
N10 Tb3 O5 C58 43.3(11)
O12 Tb3 O5 C58 107.2(11)
O11 Tb3 O5 C58 126.0(11)
Cl3 Tb3 O5 C58 -157.0(11)
C80 Tb3 O5 C58 120.2(11)
O5 Tb3 O6 C70 61.1(13)
O9 Tb3 O6 C70 -129.6(13)
N9 Tb3 O6 C70 -51.3(13)
N10 Tb3 O6 C70 -1.7(14)
O12 Tb3 O6 C70 -128.0(12)
O11 Tb3 O6 C70 113.7(13)
Cl3 Tb3 O6 C70 142.5(13)
C80 Tb3 O6 C70 173.2(12)
O3 Tb2 O10 C80 -154.0(7)
O4 Tb2 O10 C80 152.0(7)
O8 Tb2 O10 C80 61.6(6)
N7 Tb2 O10 C80 -25.8(8)
O11 Tb2 O10 C80 -2.0(6)
N8 Tb2 O10 C80 -82.7(7)
Cl2 Tb2 O10 C80 129.9(6)
O3 Tb2 O10 Tb1 57.5(17)
O4 Tb2 O10 Tb1 3(2)
O8 Tb2 O10 Tb1 -86.9(17)
N7 Tb2 O10 Tb1 -174.3(15)
O11 Tb2 O10 Tb1 -150.5(18)
N8 Tb2 O10 Tb1 128.8(17)
Cl2 Tb2 O10 Tb1 -18.6(16)
C80 Tb2 O10 Tb1 -149(2)
O1 Tb1 O10 C80 26.2(7)
O2 Tb1 O10 C80 -141.9(7)
O7 Tb1 O10 C80 -143.5(7)
N2 Tb1 O10 C80 84.9(6)
N1 Tb1 O10 C80 149.1(6)
O12 Tb1 O10 C80 0.8(6)
Cl1 Tb1 O10 C80 -60.9(6)
O1 Tb1 O10 Tb2 174.8(15)
O2 Tb1 O10 Tb2 7(2)
O7 Tb1 O10 Tb2 5.1(16)
N2 Tb1 O10 Tb2 -126.6(17)
N1 Tb1 O10 Tb2 -62.3(17)
O12 Tb1 O10 Tb2 149.4(18)
Cl1 Tb1 O10 Tb2 87.6(17)
C80 Tb1 O10 Tb2 149(2)
O3 Tb2 O11 C80 39.2(7)
O4 Tb2 O11 C80 -157.2(6)
O8 Tb2 O11 C80 -110.8(7)
O10 Tb2 O11 C80 1.9(6)
N7 Tb2 O11 C80 164.9(7)
N8 Tb2 O11 C80 92.1(6)
Cl2 Tb2 O11 C80 -50.7(6)
O3 Tb2 O11 Tb3 149.4(12)
O4 Tb2 O11 Tb3 -47.0(16)
O8 Tb2 O11 Tb3 -0.6(12)
O10 Tb2 O11 Tb3 112.1(14)
N7 Tb2 O11 Tb3 -84.9(13)
N8 Tb2 O11 Tb3 -157.7(13)
Cl2 Tb2 O11 Tb3 59.5(13)
C80 Tb2 O11 Tb3 110.2(16)
O5 Tb3 O11 C80 -167.7(6)
O6 Tb3 O11 C80 140.3(7)
O9 Tb3 O11 C80 32.8(7)
N9 Tb3 O11 C80 -61.5(8)
N10 Tb3 O11 C80 -95.4(6)
O12 Tb3 O11 C80 -5.4(6)
Cl3 Tb3 O11 C80 111.5(6)
O5 Tb3 O11 Tb2 82.1(13)
O6 Tb3 O11 Tb2 30.1(16)
O9 Tb3 O11 Tb2 -77.5(13)
N9 Tb3 O11 Tb2 -171.7(12)
N10 Tb3 O11 Tb2 154.4(13)
O12 Tb3 O11 Tb2 -115.7(14)
Cl3 Tb3 O11 Tb2 1.3(12)
C80 Tb3 O11 Tb2 -110.2(16)
O5 Tb3 O12 C80 29.3(8)
O6 Tb3 O12 C80 -138.8(7)
O9 Tb3 O12 C80 -137.1(7)
N9 Tb3 O12 C80 152.0(7)
N10 Tb3 O12 C80 88.2(7)
O11 Tb3 O12 C80 5.7(6)
Cl3 Tb3 O12 C80 -56.2(7)
O5 Tb3 O12 Tb1 143.5(13)
O6 Tb3 O12 Tb1 -24.6(18)
O9 Tb3 O12 Tb1 -22.9(14)
N9 Tb3 O12 Tb1 -93.8(14)
N10 Tb3 O12 Tb1 -157.7(15)
O11 Tb3 O12 Tb1 119.8(15)
Cl3 Tb3 O12 Tb1 58.0(14)
C80 Tb3 O12 Tb1 114.2(17)
O1 Tb1 O12 C80 -160.8(7)
O2 Tb1 O12 C80 151.2(6)
O7 Tb1 O12 C80 36.2(7)
N2 Tb1 O12 C80 -85.8(7)
O10 Tb1 O12 C80 -0.8(6)
N1 Tb1 O12 C80 -55.4(8)
Cl1 Tb1 O12 C80 115.5(6)
O1 Tb1 O12 Tb3 84.4(14)
O2 Tb1 O12 Tb3 36.3(17)
O7 Tb1 O12 Tb3 -78.6(15)
N2 Tb1 O12 Tb3 159.4(15)
O10 Tb1 O12 Tb3 -115.6(15)
N1 Tb1 O12 Tb3 -170.2(13)
Cl1 Tb1 O12 Tb3 0.7(14)
C80 Tb1 O12 Tb3 -114.8(17)
O1 Tb1 N1 C23 -46.7(11)
O2 Tb1 N1 C23 22.8(10)
O7 Tb1 N1 C23 111.4(11)
N2 Tb1 N1 C23 -109.1(11)
O10 Tb1 N1 C23 177.3(11)
O12 Tb1 N1 C23 -141.7(10)
Cl1 Tb1 N1 C23 53.2(13)
C80 Tb1 N1 C23 -167.2(10)
O1 Tb1 N1 C1 126.8(8)
O2 Tb1 N1 C1 -163.7(9)
O7 Tb1 N1 C1 -75.1(8)
N2 Tb1 N1 C1 64.4(8)
O10 Tb1 N1 C1 -9.3(8)
O12 Tb1 N1 C1 31.8(10)
Cl1 Tb1 N1 C1 -133.3(7)
C80 Tb1 N1 C1 6.3(10)
O1 Tb1 N2 C4 -7.0(10)
O2 Tb1 N2 C4 58.6(11)
O7 Tb1 N2 C4 159.6(9)
O10 Tb1 N2 C4 -142.5(10)
N1 Tb1 N2 C4 111.4(10)
O12 Tb1 N2 C4 -89.0(10)
Cl1 Tb1 N2 C4 -49.6(12)
C80 Tb1 N2 C4 -115.8(10)
O1 Tb1 N2 C3 180.0(8)
O2 Tb1 N2 C3 -114.4(7)
O7 Tb1 N2 C3 -13.5(9)
O10 Tb1 N2 C3 44.4(7)
N1 Tb1 N2 C3 -61.6(8)
O12 Tb1 N2 C3 97.9(8)
Cl1 Tb1 N2 C3 137.4(6)
C80 Tb1 N2 C3 71.2(8)
O3 Tb2 N7 C35 -69.1(12)
O4 Tb2 N7 C35 -2.1(11)
O8 Tb2 N7 C35 83.1(12)
O10 Tb2 N7 C35 176.9(10)
O11 Tb2 N7 C35 158.0(12)
N8 Tb2 N7 C35 -122.1(12)
Cl2 Tb2 N7 C35 37.5(14)
C80 Tb2 N7 C35 165.2(11)
O3 Tb2 N7 C37 111.7(9)
O4 Tb2 N7 C37 178.7(9)
O8 Tb2 N7 C37 -96.1(9)
O10 Tb2 N7 C37 -2.3(10)
O11 Tb2 N7 C37 -21.3(9)
N8 Tb2 N7 C37 58.7(9)
Cl2 Tb2 N7 C37 -141.7(7)
C80 Tb2 N7 C37 -14.0(9)
O3 Tb2 N8 C40 -8.5(11)
O4 Tb2 N8 C40 63.9(12)
O8 Tb2 N8 C40 172.0(9)
O10 Tb2 N8 C40 -94.2(11)
N7 Tb2 N8 C40 125.2(12)
O11 Tb2 N8 C40 -147.9(11)
Cl2 Tb2 N8 C40 -33.9(13)
C80 Tb2 N8 C40 -120.4(11)
O3 Tb2 N8 C39 171.6(9)
O4 Tb2 N8 C39 -116.0(8)
O8 Tb2 N8 C39 -7.9(11)
O10 Tb2 N8 C39 85.9(8)
N7 Tb2 N8 C39 -54.7(8)
O11 Tb2 N8 C39 32.2(8)
Cl2 Tb2 N8 C39 146.2(7)
C80 Tb2 N8 C39 59.6(8)
O5 Tb3 N9 C71 -44.7(14)
O6 Tb3 N9 C71 26.7(13)
O9 Tb3 N9 C71 110.0(14)
N10 Tb3 N9 C71 -104.3(14)
O12 Tb3 N9 C71 176.7(13)
O11 Tb3 N9 C71 -141.5(12)
Cl3 Tb3 N9 C71 50.4(16)
C80 Tb3 N9 C71 -169.4(13)
O5 Tb3 N9 C49 128.0(10)
O6 Tb3 N9 C49 -160.7(11)
O9 Tb3 N9 C49 -77.3(10)
N10 Tb3 N9 C49 68.3(10)
O12 Tb3 N9 C49 -10.6(10)
O11 Tb3 N9 C49 31.2(12)
Cl3 Tb3 N9 C49 -137.0(8)
C80 Tb3 N9 C49 3.3(11)
O5 Tb3 N10 C52 -28.3(10)
O6 Tb3 N10 C52 38.7(11)
O9 Tb3 N10 C52 135.5(10)
N9 Tb3 N10 C52 91.1(11)
O12 Tb3 N10 C52 -165.5(11)
O11 Tb3 N10 C52 -112.7(11)
Cl3 Tb3 N10 C52 -64.0(12)
C80 Tb3 N10 C52 -139.6(11)
O5 Tb3 N10 C51 171.2(9)
O6 Tb3 N10 C51 -121.8(8)
O9 Tb3 N10 C51 -25.0(9)
N9 Tb3 N10 C51 -69.4(8)
O12 Tb3 N10 C51 34.0(8)
O11 Tb3 N10 C51 86.8(8)
Cl3 Tb3 N10 C51 135.5(7)
C80 Tb3 N10 C51 59.9(8)
C23 N1 C1 C2 93.1(13)
Tb1 N1 C1 C2 -81.2(10)
N1 C1 C2 C3 64.9(12)
C4 N2 C3 C2 -98.1(12)
Tb1 N2 C3 C2 76.1(11)
C1 C2 C3 N2 -62.4(14)
C3 N2 C4 C5 -178.1(11)
Tb1 N2 C4 C5 8.6(18)
N2 C4 C5 C6 170.2(13)
N2 C4 C5 C10 -3(2)
C10 C5 C6 C7 -2(2)
C4 C5 C6 C7 -175.3(13)
C5 C6 C7 C8 2(2)
C5 C6 C7 C12 179.5(14)
C6 C7 C8 C9 -2(2)
C12 C7 C8 C9 -179.3(15)
C7 C8 C9 C11 175.1(14)
C7 C8 C9 C10 2(2)
Tb1 O1 C10 C5 -1(2)
Tb1 O1 C10 C9 -176.9(9)
C6 C5 C10 O1 -174.9(12)
C4 C5 C10 O1 -1.5(19)
C6 C5 C10 C9 1.4(19)
C4 C5 C10 C9 174.8(11)
C11 C9 C10 O1 2(2)
C8 C9 C10 O1 174.8(12)
C11 C9 C10 C5 -174.1(13)
C8 C9 C10 C5 -2(2)
C13 N3 C11 C9 178.4(13)
C8 C9 C11 N3 -175.8(14)
C10 C9 C11 N3 -3(2)
C11 N3 C13 C14 106.1(15)
N3 C13 C14 C15 70.1(16)
C16 N4 C15 C14 -77.3(15)
C13 C14 C15 N4 -68.1(15)
C15 N4 C16 C17 178.9(12)
N4 C16 C17 C18 -178.3(12)
N4 C16 C17 C22 0(2)
C16 C17 C18 C19 179.3(13)
C22 C17 C18 C19 1(2)
C17 C18 C19 C20 -2(2)
C17 C18 C19 C24 176.7(12)
C18 C19 C20 C21 1(2)
C24 C19 C20 C21 -177.7(12)
C19 C20 C21 C22 1(2)
C19 C20 C21 C23 179.1(12)
Tb1 O2 C22 C21 37.7(17)
Tb1 O2 C22 C17 -141.4(9)
C20 C21 C22 O2 179.6(11)
C23 C21 C22 O2 1.3(19)
C20 C21 C22 C17 -1.3(18)
C23 C21 C22 C17 -179.6(11)
C16 C17 C22 O2 1.4(19)
C18 C17 C22 O2 179.4(11)
C16 C17 C22 C21 -177.7(11)
C18 C17 C22 C21 0.4(18)
C1 N1 C23 C21 -179.3(12)
Tb1 N1 C23 C21 -6(2)
C20 C21 C23 N1 167.6(13)
C22 C21 C23 N1 -14(2)
C47 N6 C25 C26 98.4(14)
N6 C25 C26 C27 78.7(14)
C28 N5 C27 C26 -107.8(13)
C25 C26 C27 N5 -77.7(14)
C27 N5 C28 C29 -174.5(11)
N5 C28 C29 C30 176.6(12)
N5 C28 C29 C34 2(2)
C34 C29 C30 C31 0(2)
C28 C29 C30 C31 -175.1(12)
C29 C30 C31 C32 2(2)
C29 C30 C31 C36 179.8(13)
C30 C31 C32 C33 -3(2)
C36 C31 C32 C33 179.2(12)
C31 C32 C33 C34 2(2)
C31 C32 C33 C35 -177.7(12)
Tb2 O4 C34 C33 -2(2)
Tb2 O4 C34 C29 -178.4(9)
C32 C33 C34 O4 -177.3(11)
C35 C33 C34 O4 2.6(19)
C32 C33 C34 C29 -0.6(19)
C35 C33 C34 C29 179.3(11)
C30 C29 C34 O4 176.4(11)
C28 C29 C34 O4 -8.9(18)
C30 C29 C34 C33 -0.4(18)
C28 C29 C34 C33 174.3(12)
C37 N7 C35 C33 -176.8(12)
Tb2 N7 C35 C33 4(2)
C34 C33 C35 N7 -4(2)
C32 C33 C35 N7 175.9(13)
C35 N7 C37 C38 103.4(13)
Tb2 N7 C37 C38 -77.2(11)
N7 C37 C38 C39 69.2(14)
C40 N8 C39 C38 -111.9(13)
Tb2 N8 C39 C38 68.0(13)
C37 C38 C39 N8 -64.8(16)
C39 N8 C40 C41 -174.0(11)
Tb2 N8 C40 C41 6(2)
N8 C40 C41 C46 0(2)
N8 C40 C41 C42 177.2(12)
C46 C41 C42 C43 -0.8(19)
C40 C41 C42 C43 -177.5(11)
C41 C42 C43 C44 1.1(19)
C41 C42 C43 C48 177.1(11)
C42 C43 C44 C45 -0.3(19)
C48 C43 C44 C45 -176.1(11)
C43 C44 C45 C47 -176.2(11)
C43 C44 C45 C46 -1(2)
Tb2 O3 C46 C41 -11(2)
Tb2 O3 C46 C45 173.2(8)
C42 C41 C46 O3 -176.5(11)
C40 C41 C46 O3 0.1(19)
C42 C41 C46 C45 -0.3(17)
C40 C41 C46 C45 176.3(11)
C44 C45 C46 O3 177.3(11)
C47 C45 C46 O3 -7.3(17)
C44 C45 C46 C41 1.0(17)
C47 C45 C46 C41 176.3(11)
C25 N6 C47 C45 -176.8(11)
C44 C45 C47 N6 177.0(12)
C46 C45 C47 N6 1(2)
C71 N9 C49 C50 93.4(15)
Tb3 N9 C49 C50 -80.5(12)
N9 C49 C50 C51 59.5(15)
C52 N10 C51 C50 -85.0(14)
Tb3 N10 C51 C50 78.6(12)
C49 C50 C51 N10 -57.0(15)
C51 N10 C52 C53 176.1(11)
Tb3 N10 C52 C53 14.5(18)
N10 C52 C53 C58 9(2)
N10 C52 C53 C54 -167.1(12)
C58 C53 C54 C55 2.4(18)
C52 C53 C54 C55 178.4(11)
C53 C54 C55 C56 3.3(18)
C53 C54 C55 C60 -177.2(11)
C54 C55 C56 C57 -4(2)
C60 C55 C56 C57 176.5(13)
C55 C56 C57 C59 177.6(13)
C55 C56 C57 C58 -1(2)
Tb3 O5 C58 C53 -38.0(18)
Tb3 O5 C58 C57 144.1(10)
C54 C53 C58 O5 174.9(11)
C52 C53 C58 O5 -0.9(19)
C54 C53 C58 C57 -7.0(18)
C52 C53 C58 C57 177.2(11)
C56 C57 C58 O5 -175.6(12)
C59 C57 C58 O5 6(2)
C56 C57 C58 C53 6.3(19)
C59 C57 C58 C53 -172.0(12)
C61 N11 C59 C57 177.7(17)
C56 C57 C59 N11 177.3(14)
C58 C57 C59 N11 -4(2)
C59 N11 C61 C62 114(3)
N11 C61 C62 C63 -25(9)
C61 C62 C63 N12 33(9)
C64 N12 C63 C62 -108(3)
C63 N12 C64 C65 173(2)
N12 C64 C65 C66 -174.2(19)
N12 C64 C65 C70 1(3)
C64 C65 C66 C67 178.1(17)
C70 C65 C66 C67 3(3)
C65 C66 C67 C68 2(3)
C65 C66 C67 C72 -177.3(15)
C66 C67 C68 C69 -4(2)
C72 C67 C68 C69 175.1(14)
C67 C68 C69 C70 2(2)
C67 C68 C69 C71 -176.8(14)
Tb3 O6 C70 C69 51(2)
Tb3 O6 C70 C65 -133.3(12)
C68 C69 C70 O6 178.5(13)
C71 C69 C70 O6 -3(2)
C68 C69 C70 C65 2(2)
C71 C69 C70 C65 -178.9(13)
C64 C65 C70 O6 4(2)
C66 C65 C70 O6 179.3(14)
C64 C65 C70 C69 179.9(15)
C66 C65 C70 C69 -5(2)
C49 N9 C71 C69 -176.4(14)
Tb3 N9 C71 C69 -4(2)
C70 C69 C71 N9 -18(2)
C68 C69 C71 N9 160.3(15)
Tb3 O12 C80 O10 169.1(9)
Tb1 O12 C80 O10 1.5(11)
Tb3 O12 C80 O11 -9.9(11)
Tb1 O12 C80 O11 -177.5(9)
Tb3 O12 C80 Tb1 167.6(4)
Tb3 O12 C80 Tb2 60(12)
Tb1 O12 C80 Tb2 -108(12)
Tb1 O12 C80 Tb3 -167.6(4)
Tb2 O10 C80 O12 -175.5(10)
Tb1 O10 C80 O12 -1.6(12)
Tb2 O10 C80 O11 3.5(10)
Tb1 O10 C80 O11 177.4(9)
Tb2 O10 C80 Tb1 -173.9(4)
Tb1 O10 C80 Tb2 173.9(4)
Tb2 O10 C80 Tb3 -80(5)
Tb1 O10 C80 Tb3 93(5)
Tb2 O11 C80 O12 175.6(9)
Tb3 O11 C80 O12 9.7(10)
Tb2 O11 C80 O10 -3.4(10)
Tb3 O11 C80 O10 -169.4(9)
Tb2 O11 C80 Tb1 39(15)
Tb3 O11 C80 Tb1 -126(15)
Tb3 O11 C80 Tb2 -165.9(4)
Tb2 O11 C80 Tb3 165.9(4)
O1 Tb1 C80 O12 19.5(7)
O2 Tb1 C80 O12 -73.7(13)
O7 Tb1 C80 O12 -147.3(6)
N2 Tb1 C80 O12 88.7(7)
O10 Tb1 C80 O12 178.5(11)
N1 Tb1 C80 O12 141.8(6)
Cl1 Tb1 C80 O12 -60.8(6)
O1 Tb1 C80 O10 -159.0(6)
O2 Tb1 C80 O10 107.8(11)
O7 Tb1 C80 O10 34.2(6)
N2 Tb1 C80 O10 -89.8(6)
N1 Tb1 C80 O10 -36.7(7)
O12 Tb1 C80 O10 -178.5(11)
Cl1 Tb1 C80 O10 120.7(6)
O1 Tb1 C80 O11 157(15)
O2 Tb1 C80 O11 64(15)
O7 Tb1 C80 O11 -10(15)
N2 Tb1 C80 O11 -134(15)
O10 Tb1 C80 O11 -44(15)
N1 Tb1 C80 O11 -81(15)
O12 Tb1 C80 O11 137(15)
Cl1 Tb1 C80 O11 76(15)
O1 Tb1 C80 Tb2 -164.9(4)
O2 Tb1 C80 Tb2 102.0(11)
O7 Tb1 C80 Tb2 28.3(4)
N2 Tb1 C80 Tb2 -95.7(4)
O10 Tb1 C80 Tb2 -5.9(4)
N1 Tb1 C80 Tb2 -42.5(5)
O12 Tb1 C80 Tb2 175.6(9)
Cl1 Tb1 C80 Tb2 114.8(4)
O1 Tb1 C80 Tb3 31.9(5)
O2 Tb1 C80 Tb3 -61.3(12)
O7 Tb1 C80 Tb3 -134.9(4)
N2 Tb1 C80 Tb3 101.1(5)
O10 Tb1 C80 Tb3 -169.1(9)
N1 Tb1 C80 Tb3 154.2(4)
O12 Tb1 C80 Tb3 12.4(4)
Cl1 Tb1 C80 Tb3 -48.4(4)
O3 Tb2 C80 O12 139(12)
O4 Tb2 C80 O12 6(13)
O8 Tb2 C80 O12 -7(12)
O10 Tb2 C80 O12 112(13)
N7 Tb2 C80 O12 -88(12)
O11 Tb2 C80 O12 -72(12)
N8 Tb2 C80 O12 -155(12)
Cl2 Tb2 C80 O12 63(12)
O3 Tb2 C80 O10 27.1(7)
O4 Tb2 C80 O10 -106.1(14)
O8 Tb2 C80 O10 -118.9(6)
N7 Tb2 C80 O10 160.5(6)
O11 Tb2 C80 O10 176.5(11)
N8 Tb2 C80 O10 93.6(6)
Cl2 Tb2 C80 O10 -48.9(6)
O3 Tb2 C80 O11 -149.3(6)
O4 Tb2 C80 O11 77.4(16)
O8 Tb2 C80 O11 64.6(6)
O10 Tb2 C80 O11 -176.5(11)
N7 Tb2 C80 O11 -15.9(7)
N8 Tb2 C80 O11 -82.9(6)
Cl2 Tb2 C80 O11 134.6(6)
O3 Tb2 C80 Tb1 33.0(5)
O4 Tb2 C80 Tb1 -100.2(14)
O8 Tb2 C80 Tb1 -113.1(4)
O10 Tb2 C80 Tb1 5.9(4)
N7 Tb2 C80 Tb1 166.4(4)
O11 Tb2 C80 Tb1 -177.6(9)
N8 Tb2 C80 Tb1 99.5(4)
Cl2 Tb2 C80 Tb1 -43.0(4)
O3 Tb2 C80 Tb3 -163.4(4)
O4 Tb2 C80 Tb3 63.3(15)
O8 Tb2 C80 Tb3 50.5(4)
O10 Tb2 C80 Tb3 169.4(9)
N7 Tb2 C80 Tb3 -30.0(5)
O11 Tb2 C80 Tb3 -14.1(4)
N8 Tb2 C80 Tb3 -97.0(4)
Cl2 Tb2 C80 Tb3 120.5(4)
O5 Tb3 C80 O12 -157.2(6)
O6 Tb3 C80 O12 95.5(12)
O9 Tb3 C80 O12 39.9(7)
N9 Tb3 C80 O12 -33.0(8)
N10 Tb3 C80 O12 -89.1(7)
O11 Tb3 C80 O12 -170.0(11)
Cl3 Tb3 C80 O12 125.3(6)
O5 Tb3 C80 O10 102(5)
O6 Tb3 C80 O10 -5(6)
O9 Tb3 C80 O10 -61(6)
N9 Tb3 C80 O10 -134(5)
N10 Tb3 C80 O10 170(6)
O12 Tb3 C80 O10 -101(6)
O11 Tb3 C80 O10 89(6)
Cl3 Tb3 C80 O10 24(5)
O5 Tb3 C80 O11 12.8(7)
O6 Tb3 C80 O11 -94.4(11)
O9 Tb3 C80 O11 -150.1(6)
N9 Tb3 C80 O11 137.0(6)
N10 Tb3 C80 O11 80.9(6)
O12 Tb3 C80 O11 170.0(11)
Cl3 Tb3 C80 O11 -64.6(6)
O5 Tb3 C80 Tb1 -170.3(4)
O6 Tb3 C80 Tb1 82.5(11)
O9 Tb3 C80 Tb1 26.8(4)
N9 Tb3 C80 Tb1 -46.1(6)
N10 Tb3 C80 Tb1 -102.2(4)
O12 Tb3 C80 Tb1 -13.0(4)
O11 Tb3 C80 Tb1 176.9(9)
Cl3 Tb3 C80 Tb1 112.3(4)
O5 Tb3 C80 Tb2 26.8(5)
O6 Tb3 C80 Tb2 -80.4(11)
O9 Tb3 C80 Tb2 -136.1(4)
N9 Tb3 C80 Tb2 151.0(4)
N10 Tb3 C80 Tb2 94.9(4)
O12 Tb3 C80 Tb2 -176.0(9)
O11 Tb3 C80 Tb2 14.0(4)
Cl3 Tb3 C80 Tb2 -50.6(4)
